data_8107515
loop_
_publ_author_name
'Al-Wahaibi, Lamya H.'
'Blacque, Olivier'
'Tiekink, Edward R. T.'
'El-Emam, Ali A.'

_publ_section_title
;
 Crystal structure of
 4-chloro-N&#x2032;-[(1E)-(2-nitrophenyl)methylidene]benzohydrazide,
 C14H10ClN3O3
;
_journal_issue 4
_journal_name_full 'Zeitschrift f\"ur Kristallographie - New Crystal Structures'
_journal_page_first 631
_journal_page_last 633
_journal_paper_doi 10.1515/ncrs-2023-0125
_journal_volume 238
_journal_year 2023
_chemical_formula_moiety 'C14 H10 Cl N3 O3'
_chemical_formula_sum 'C14 H10 Cl N3 O3'
_chemical_formula_weight 303.70
_space_group_crystal_system triclinic
_space_group_IT_number 1
_space_group_name_Hall 'P 1'
_space_group_name_H-M_alt 'P 1'
_atom_sites_solution_hydrogens mixed
_atom_sites_solution_primary direct
_atom_sites_solution_secondary difmap
_cell_angle_alpha 98.101(2)
_cell_angle_beta 94.174(2)
_cell_angle_gamma 97.612(3)
_cell_formula_units_Z 1
_cell_length_a 4.8813(2)
_cell_length_b 6.7806(2)
_cell_length_c 10.3135(2)
_cell_measurement_reflns_used 6554
_cell_measurement_temperature 160(2)
_cell_measurement_theta_max 79.1770
_cell_measurement_theta_min 4.3430
_cell_volume 333.515(18)
_computing_cell_refinement 'CrysAlis^PRO^ [1]'
_computing_data_collection 'CrysAlis^PRO^ [1]'
_computing_data_reduction 'CrysAlis^PRO^ [1]'
_computing_molecular_graphics 'ORTEP-3 for Windows [4]'
_computing_publication_material 'SHELXL-2018/3 [3]'
_computing_structure_refinement 'SHELXL-2018/3 [3]'
_computing_structure_solution 'SHELXT [2]'
_diffrn_ambient_environment N~2~
_diffrn_ambient_temperature 160(2)
_diffrn_detector 'Hybrid Pixel Array Detector'
_diffrn_detector_area_resol_mean 5.8140
_diffrn_detector_type 'Pilatus 200K'
_diffrn_measured_fraction_theta_full 0.998
_diffrn_measured_fraction_theta_max 0.998
_diffrn_measurement_device 'four-circle diffractometer'
_diffrn_measurement_device_type 'XtaLAB Synergy, Dualflex, Pilatus 200K'
_diffrn_radiation_monochromator mirror
_diffrn_radiation_probe x-ray
_diffrn_radiation_type 'Cu K\a'
_diffrn_radiation_wavelength 1.54184
_diffrn_reflns_av_R_equivalents 0.0196
_diffrn_reflns_av_unetI/netI 0.0185
_diffrn_reflns_Laue_measured_fraction_full 0.998
_diffrn_reflns_Laue_measured_fraction_max 0.998
_diffrn_reflns_limit_h_max 6
_diffrn_reflns_limit_h_min -6
_diffrn_reflns_limit_k_max 8
_diffrn_reflns_limit_k_min -7
_diffrn_reflns_limit_l_max 12
_diffrn_reflns_limit_l_min -12
_diffrn_reflns_number 6795
_diffrn_reflns_point_group_measured_fraction_max 0.779
_diffrn_reflns_theta_full 67.684
_diffrn_reflns_theta_max 74.414
_diffrn_reflns_theta_min 4.349
_diffrn_source 'micro-focus sealed X-ray tube'
_diffrn_source_type 'PhotonJet (Cu) X-ray Source'
_exptl_absorpt_coefficient_mu 2.679
_exptl_absorpt_correction_T_max 0.886
_exptl_absorpt_correction_T_min 0.513
_exptl_absorpt_correction_type analytical
_exptl_absorpt_process_details
;
CrysAlis^PRO^ [1]
;
_exptl_crystal_colour colourless
_exptl_crystal_density_diffrn 1.512
_exptl_crystal_description plate
_exptl_crystal_F_000 156
_exptl_crystal_size_max 0.190
_exptl_crystal_size_mid 0.090
_exptl_crystal_size_min 0.030
_refine_diff_density_max 0.153
_refine_diff_density_min -0.245
_refine_diff_density_rms 0.053
_refine_ls_abs_structure_details
;
 Flack x determined using 731 quotients [(I+)-(I-)]/[(I+)+(I-)]
 (Parsons, Flack and Wagner, Acta Cryst. B69 (2013) 249-259).
;
_refine_ls_abs_structure_Flack 0.040(8)
_refine_ls_extinction_coef .
_refine_ls_extinction_method none
_refine_ls_goodness_of_fit_ref 1.109
_refine_ls_hydrogen_treatment mixed
_refine_ls_matrix_type full
_refine_ls_number_parameters 193
_refine_ls_number_reflns 2120
_refine_ls_number_restraints 4
_refine_ls_restrained_S_all 1.108
_refine_ls_R_factor_all 0.0273
_refine_ls_R_factor_gt 0.0270
_refine_ls_shift/su_max 0.000
_refine_ls_shift/su_mean 0.000
_refine_ls_structure_factor_coef Fsqd
_refine_ls_weighting_details 'w=1/[\s^2^(Fo^2^)+(0.0520P)^2^+0.0158P] where P=(Fo^2^+2Fc^2^)/3'
_refine_ls_weighting_scheme calc
_refine_ls_wR_factor_gt 0.0741
_refine_ls_wR_factor_ref 0.0743
_reflns_Friedel_coverage 0.561
_reflns_Friedel_fraction_full 0.607
_reflns_Friedel_fraction_max 0.560
_reflns_number_gt 2092
_reflns_number_total 2120
_reflns_threshold_expression 'I > 2\s(I)'
_cod_data_source_file suppl_j_ncrs-2023-0125_suppl_001.cif
_cod_data_source_block shelx
_cod_database_code 8107515
_shelx_space_group_comment
;
The symmetry employed for this shelxl refinement is uniquely defined
by the following loop, which should always be used as a source of
symmetry information in preference to the above space-group names.
They are only intended as comments.
;
_shelx_estimated_absorpt_t_min 0.630
_shelx_estimated_absorpt_t_max 0.924

loop_
_space_group_symop_operation_xyz
'x, y, z'

loop_
_atom_site_label
_atom_site_type_symbol
_atom_site_fract_x
_atom_site_fract_y
_atom_site_fract_z
_atom_site_U_iso_or_equiv
_atom_site_adp_type
_atom_site_occupancy
_atom_site_site_symmetry_order
_atom_site_calc_flag
_atom_site_refinement_flags_posn
_atom_site_refinement_flags_adp
_atom_site_refinement_flags_occupancy
_atom_site_disorder_assembly
_atom_site_disorder_group
Cl1 Cl 0.77208(13) 1.39448(9) 0.90495(7) 0.0486(2) Uani 1 1 d . . . . .
O1 O 0.0578(3) 0.5145(2) 0.61964(18) 0.0352(4) Uani 1 1 d . . . . .
O2 O 0.8047(5) 0.2378(3) 0.2036(2) 0.0578(6) Uani 1 1 d . . . . .
O3 O 0.9425(4) -0.0212(3) 0.0955(2) 0.0492(5) Uani 1 1 d . . . . .
N1 N 0.4826(3) 0.4567(3) 0.56303(19) 0.0268(4) Uani 1 1 d D . . . .
H1N H 0.663(3) 0.492(4) 0.582(3) 0.032 Uiso 1 1 d D U . . .
N2 N 0.3741(3) 0.2800(3) 0.48170(19) 0.0270(4) Uani 1 1 d . . . . .
N3 N 0.7928(4) 0.0562(3) 0.1714(2) 0.0358(4) Uani 1 1 d . . . . .
C1 C 0.3092(4) 0.5688(3) 0.6255(2) 0.0255(4) Uani 1 1 d . . . . .
C2 C 0.5537(4) 0.1909(3) 0.4213(2) 0.0260(4) Uani 1 1 d . . . . .
H2 H 0.743183 0.249572 0.429985 0.031 Uiso 1 1 calc R U . . .
C3 C 0.4399(4) 0.7672(3) 0.6998(2) 0.0245(4) Uani 1 1 d . . . . .
C4 C 0.3191(4) 0.8517(4) 0.8089(2) 0.0313(5) Uani 1 1 d . . . . .
H4 H 0.164580 0.776910 0.839375 0.038 Uiso 1 1 calc R U . . .
C5 C 0.4216(5) 1.0430(4) 0.8733(2) 0.0348(5) Uani 1 1 d . . . . .
H5 H 0.340023 1.098837 0.948294 0.042 Uiso 1 1 calc R U . . .
C6 C 0.6444(5) 1.1525(3) 0.8273(2) 0.0320(5) Uani 1 1 d . . . . .
C7 C 0.7701(4) 1.0723(3) 0.7187(2) 0.0292(5) Uani 1 1 d . . . . .
H7 H 0.923578 1.148343 0.688332 0.035 Uiso 1 1 calc R U . . .
C8 C 0.6676(4) 0.8804(3) 0.6561(2) 0.0274(4) Uani 1 1 d . . . . .
H8 H 0.752389 0.823948 0.582365 0.033 Uiso 1 1 calc R U . . .
C9 C 0.4603(4) -0.0045(3) 0.3380(2) 0.0253(4) Uani 1 1 d . . . . .
C10 C 0.5801(4) -0.0767(3) 0.2249(2) 0.0278(4) Uani 1 1 d . . . . .
C11 C 0.5018(5) -0.2679(4) 0.1555(2) 0.0349(5) Uani 1 1 d . . . . .
H11 H 0.590042 -0.311465 0.079621 0.042 Uiso 1 1 calc R U . . .
C12 C 0.2921(6) -0.3956(4) 0.1983(3) 0.0386(5) Uani 1 1 d . . . . .
H12 H 0.236011 -0.527847 0.151982 0.046 Uiso 1 1 calc R U . . .
C13 C 0.1659(5) -0.3291(4) 0.3082(3) 0.0343(5) Uani 1 1 d . . . . .
H13 H 0.020480 -0.415671 0.336644 0.041 Uiso 1 1 calc R U . . .
C14 C 0.2485(4) -0.1375(3) 0.3779(2) 0.0299(5) Uani 1 1 d . . . . .
H14 H 0.160278 -0.095539 0.454084 0.036 Uiso 1 1 calc R U . . .

loop_
_atom_site_aniso_label
_atom_site_aniso_U_11
_atom_site_aniso_U_22
_atom_site_aniso_U_33
_atom_site_aniso_U_23
_atom_site_aniso_U_13
_atom_site_aniso_U_12
Cl1 0.0706(4) 0.0284(3) 0.0399(3) -0.0078(2) 0.0040(3) -0.0035(2)
O1 0.0175(6) 0.0344(9) 0.0503(9) -0.0009(7) 0.0029(6) -0.0001(6)
O2 0.0784(15) 0.0385(11) 0.0480(11) 0.0009(9) 0.0209(10) -0.0254(10)
O3 0.0387(10) 0.0685(15) 0.0467(11) 0.0175(10) 0.0195(8) 0.0124(10)
N1 0.0179(7) 0.0232(9) 0.0358(10) -0.0020(7) -0.0001(6) -0.0016(6)
N2 0.0231(7) 0.0228(9) 0.0324(9) 0.0015(7) -0.0006(6) -0.0013(6)
N3 0.0310(9) 0.0434(12) 0.0306(10) 0.0081(8) 0.0034(7) -0.0060(8)
C1 0.0197(8) 0.0265(10) 0.0302(10) 0.0052(8) 0.0017(7) 0.0024(7)
C2 0.0224(9) 0.0240(10) 0.0295(11) 0.0030(8) 0.0006(8) -0.0020(8)
C3 0.0206(9) 0.0256(11) 0.0271(11) 0.0041(8) -0.0003(8) 0.0035(8)
C4 0.0269(9) 0.0343(12) 0.0324(11) 0.0040(9) 0.0048(8) 0.0027(9)
C5 0.0382(11) 0.0385(14) 0.0271(12) -0.0005(10) 0.0054(9) 0.0073(10)
C6 0.0391(12) 0.0249(11) 0.0290(11) -0.0016(9) -0.0029(9) 0.0033(9)
C7 0.0296(10) 0.0263(11) 0.0302(11) 0.0042(9) 0.0015(8) -0.0007(8)
C8 0.0236(9) 0.0254(11) 0.0324(11) 0.0025(8) 0.0031(8) 0.0026(8)
C9 0.0237(9) 0.0231(10) 0.0280(11) 0.0045(8) -0.0001(8) 0.0007(8)
C10 0.0247(9) 0.0276(10) 0.0300(11) 0.0049(8) 0.0025(8) -0.0003(8)
C11 0.0353(11) 0.0325(12) 0.0350(12) -0.0017(9) 0.0039(9) 0.0044(9)
C12 0.0438(13) 0.0240(11) 0.0436(14) -0.0016(10) -0.0012(10) -0.0019(9)
C13 0.0342(11) 0.0273(12) 0.0381(12) 0.0063(9) 0.0004(9) -0.0074(9)
C14 0.0268(10) 0.0304(13) 0.0311(12) 0.0041(9) 0.0034(9) -0.0012(9)

loop_
_atom_type_symbol
_atom_type_description
_atom_type_scat_dispersion_real
_atom_type_scat_dispersion_imag
_atom_type_scat_source
C C 0.0181 0.0091 'International Tables Vol C Tables 4.2.6.8 and 6.1.1.4'
H H 0.0000 0.0000 'International Tables Vol C Tables 4.2.6.8 and 6.1.1.4'
Cl Cl 0.3639 0.7018 'International Tables Vol C Tables 4.2.6.8 and 6.1.1.4'
N N 0.0311 0.0180 'International Tables Vol C Tables 4.2.6.8 and 6.1.1.4'
O O 0.0492 0.0322 'International Tables Vol C Tables 4.2.6.8 and 6.1.1.4'

loop_
_exptl_crystal_face_index_h
_exptl_crystal_face_index_k
_exptl_crystal_face_index_l
_exptl_crystal_face_perp_dist
0 0 -1 0.0127
0 0 1 0.0157
0 -1 0 0.0427
0 1 0 0.0427
3 -1 1 0.0879
-3 1 0 0.0922
-2 1 5 0.0602
3 0 -4 0.0781

loop_
_geom_angle_atom_site_label_1
_geom_angle_atom_site_label_2
_geom_angle_atom_site_label_3
_geom_angle
_geom_angle_site_symmetry_1
_geom_angle_site_symmetry_3
C1 N1 N2 119.33(16) . .
C1 N1 H1N 118.6(19) . .
N2 N1 H1N 121.7(19) . .
C2 N2 N1 114.50(16) . .
O2 N3 O3 123.9(2) . .
O2 N3 C10 117.9(2) . .
O3 N3 C10 118.2(2) . .
O1 C1 N1 122.7(2) . .
O1 C1 C3 121.44(18) . .
N1 C1 C3 115.84(17) . .
N2 C2 C9 118.53(17) . .
N2 C2 H2 120.7 . .
C9 C2 H2 120.7 . .
C4 C3 C8 118.8(2) . .
C4 C3 C1 119.37(18) . .
C8 C3 C1 121.63(18) . .
C5 C4 C3 120.8(2) . .
C5 C4 H4 119.6 . .
C3 C4 H4 119.6 . .
C4 C5 C6 119.4(2) . .
C4 C5 H5 120.3 . .
C6 C5 H5 120.3 . .
C5 C6 C7 121.3(2) . .
C5 C6 Cl1 120.04(18) . .
C7 C6 Cl1 118.66(18) . .
C8 C7 C6 118.8(2) . .
C8 C7 H7 120.6 . .
C6 C7 H7 120.6 . .
C7 C8 C3 121.05(19) . .
C7 C8 H8 119.5 . .
C3 C8 H8 119.5 . .
C10 C9 C14 116.14(19) . .
C10 C9 C2 124.95(18) . .
C14 C9 C2 118.74(18) . .
C11 C10 C9 123.21(19) . .
C11 C10 N3 116.83(19) . .
C9 C10 N3 119.9(2) . .
C10 C11 C12 119.0(2) . .
C10 C11 H11 120.5 . .
C12 C11 H11 120.5 . .
C13 C12 C11 119.6(2) . .
C13 C12 H12 120.2 . .
C11 C12 H12 120.2 . .
C12 C13 C14 120.8(2) . .
C12 C13 H13 119.6 . .
C14 C13 H13 119.6 . .
C13 C14 C9 121.2(2) . .
C13 C14 H14 119.4 . .
C9 C14 H14 119.4 . .

loop_
_geom_bond_atom_site_label_1
_geom_bond_atom_site_label_2
_geom_bond_distance
_geom_bond_site_symmetry_2
Cl1 C6 1.734(2) .
O1 C1 1.228(3) .
O2 N3 1.221(3) .
O3 N3 1.222(3) .
N1 C1 1.350(3) .
N1 N2 1.380(2) .
N1 H1N 0.879(12) .
N2 C2 1.279(3) .
N3 C10 1.473(3) .
C1 C3 1.488(3) .
C2 C9 1.470(3) .
C2 H2 0.9500 .
C3 C4 1.396(3) .
C3 C8 1.404(3) .
C4 C5 1.382(3) .
C4 H4 0.9500 .
C5 C6 1.386(3) .
C5 H5 0.9500 .
C6 C7 1.394(3) .
C7 C8 1.380(3) .
C7 H7 0.9500 .
C8 H8 0.9500 .
C9 C10 1.398(3) .
C9 C14 1.405(3) .
C10 C11 1.381(3) .
C11 C12 1.390(4) .
C11 H11 0.9500 .
C12 C13 1.379(4) .
C12 H12 0.9500 .
C13 C14 1.386(3) .
C13 H13 0.9500 .
C14 H14 0.9500 .

loop_
_geom_torsion_atom_site_label_1
_geom_torsion_atom_site_label_2
_geom_torsion_atom_site_label_3
_geom_torsion_atom_site_label_4
_geom_torsion
_geom_torsion_site_symmetry_1
_geom_torsion_site_symmetry_2
_geom_torsion_site_symmetry_3
_geom_torsion_site_symmetry_4
C1 N1 N2 C2 176.1(2) . . . .
N2 N1 C1 O1 4.6(3) . . . .
N2 N1 C1 C3 -173.73(16) . . . .
N1 N2 C2 C9 176.65(17) . . . .
O1 C1 C3 C4 29.6(3) . . . .
N1 C1 C3 C4 -152.1(2) . . . .
O1 C1 C3 C8 -144.6(2) . . . .
N1 C1 C3 C8 33.7(3) . . . .
C8 C3 C4 C5 -0.2(3) . . . .
C1 C3 C4 C5 -174.52(19) . . . .
C3 C4 C5 C6 0.9(3) . . . .
C4 C5 C6 C7 -1.0(3) . . . .
C4 C5 C6 Cl1 178.85(18) . . . .
C5 C6 C7 C8 0.4(3) . . . .
Cl1 C6 C7 C8 -179.50(16) . . . .
C6 C7 C8 C3 0.4(3) . . . .
C4 C3 C8 C7 -0.5(3) . . . .
C1 C3 C8 C7 173.7(2) . . . .
N2 C2 C9 C10 149.4(2) . . . .
N2 C2 C9 C14 -35.5(3) . . . .
C14 C9 C10 C11 -0.8(3) . . . .
C2 C9 C10 C11 174.35(19) . . . .
C14 C9 C10 N3 176.57(18) . . . .
C2 C9 C10 N3 -8.2(3) . . . .
O2 N3 C10 C11 157.6(2) . . . .
O3 N3 C10 C11 -20.8(3) . . . .
O2 N3 C10 C9 -19.9(3) . . . .
O3 N3 C10 C9 161.6(2) . . . .
C9 C10 C11 C12 0.7(3) . . . .
N3 C10 C11 C12 -176.8(2) . . . .
C10 C11 C12 C13 0.3(4) . . . .
C11 C12 C13 C14 -1.0(4) . . . .
C12 C13 C14 C9 0.8(4) . . . .
C10 C9 C14 C13 0.1(3) . . . .
C2 C9 C14 C13 -175.4(2) . . . .
